data_7716830
loop_
_publ_author_name
'Debnath, Suparno'
'Giri, Sandip'
'Mani, Ganesan'

_publ_section_title
;
 Selective synthesis of the missing tiara-like Ni<sub>10</sub>,
 Ni<sub>5</sub> and Ni<sub>6</sub> thiolates by the C-S bond cleavage of
 bis(thioether) molecules with a DFT study.
;
_journal_issue 35
_journal_name_full 'Dalton transactions (Cambridge, England : 2003)'
_journal_page_first 14875
_journal_page_last 14886
_journal_paper_doi 10.1039/d4dt02047b
_journal_volume 53
_journal_year 2024
_chemical_formula_sum 'C70 H70 Ni5 S10'
_chemical_formula_weight 1525.41
_space_group_crystal_system monoclinic
_space_group_IT_number 14
_space_group_name_Hall '-P 2ybc'
_space_group_name_H-M_alt 'P 1 21/c 1'
_atom_sites_solution_hydrogens geom
_audit_creation_method SHELXL-2019/3
_audit_update_record
;
2024-07-12 deposited with the CCDC.	2024-08-14 downloaded from the CCDC.
;
_cell_angle_alpha 90
_cell_angle_beta 93.3490(10)
_cell_angle_gamma 90
_cell_formula_units_Z 4
_cell_length_a 17.0792(6)
_cell_length_b 12.2511(5)
_cell_length_c 33.0819(12)
_cell_measurement_reflns_used 256724
_cell_measurement_temperature 120(2)
_cell_measurement_theta_max 27.105
_cell_measurement_theta_min 2.047
_cell_volume 6910.2(4)
_computing_molecular_graphics ortep
_computing_publication_material ciftab
_computing_structure_refinement 'SHELXL-2019/2 (Sheldrick, 2019)'
_computing_structure_solution SHELXT
_diffrn_ambient_temperature 120(2)
_diffrn_measured_fraction_theta_full 1.000
_diffrn_measured_fraction_theta_max 0.999
_diffrn_measurement_device_type 'D8 QUEST'
_diffrn_measurement_method '\w scans'
_diffrn_radiation_type MoK\a
_diffrn_radiation_wavelength 0.71073
_diffrn_reflns_av_R_equivalents 0.0772
_diffrn_reflns_av_unetI/netI 0.0265
_diffrn_reflns_Laue_measured_fraction_full 1.000
_diffrn_reflns_Laue_measured_fraction_max 0.999
_diffrn_reflns_limit_h_max 21
_diffrn_reflns_limit_h_min -21
_diffrn_reflns_limit_k_max 15
_diffrn_reflns_limit_k_min -15
_diffrn_reflns_limit_l_max 42
_diffrn_reflns_limit_l_min -42
_diffrn_reflns_number 256724
_diffrn_reflns_point_group_measured_fraction_full 1.000
_diffrn_reflns_point_group_measured_fraction_max 0.999
_diffrn_reflns_theta_full 25.242
_diffrn_reflns_theta_max 27.105
_diffrn_reflns_theta_min 2.047
_diffrn_source 'Fine focused sealed tube'
_exptl_absorpt_coefficient_mu 1.680
_exptl_absorpt_correction_type multi-scan
_exptl_crystal_colour dark-brown
_exptl_crystal_density_diffrn 1.466
_exptl_crystal_description needle
_exptl_crystal_F_000 3160
_exptl_crystal_size_max 0.192
_exptl_crystal_size_mid 0.103
_exptl_crystal_size_min 0.067
_exptl_transmission_factor_max 0.7455
_exptl_transmission_factor_min 0.6753
_refine_diff_density_max 1.088
_refine_diff_density_min -0.501
_refine_diff_density_rms 0.065
_refine_ls_extinction_method none
_refine_ls_goodness_of_fit_ref 1.017
_refine_ls_hydrogen_treatment constr
_refine_ls_matrix_type full
_refine_ls_number_parameters 766
_refine_ls_number_reflns 15238
_refine_ls_number_restraints 0
_refine_ls_restrained_S_all 1.017
_refine_ls_R_factor_all 0.0391
_refine_ls_R_factor_gt 0.0270
_refine_ls_shift/su_max 0.002
_refine_ls_shift/su_mean 0.000
_refine_ls_structure_factor_coef Fsqd
_refine_ls_weighting_details 'w=1/[\s^2^(Fo^2^)+(0.0227P)^2^+5.6851P] where P=(Fo^2^+2Fc^2^)/3'
_refine_ls_weighting_scheme calc
_refine_ls_wR_factor_gt 0.0566
_refine_ls_wR_factor_ref 0.0609
_reflns_Friedel_coverage 0.000
_reflns_number_gt 12708
_reflns_number_total 15238
_reflns_threshold_expression 'I > 2\s(I)'
_cod_data_source_file d4dt02047b2.cif
_cod_data_source_block Ni5
_cod_depositor_comments 'Adding full bibliography for 7716829--7716831.cif.'
_cod_original_sg_symbol_H-M 'P 21/c'
_cod_database_code 7716830
_shelx_shelxl_version_number 2019/3
_shelx_space_group_comment
;
The symmetry employed for this shelxl refinement is uniquely defined
by the following loop, which should always be used as a source of
symmetry information in preference to the above space-group names.
They are only intended as comments.
;

loop_
_space_group_symop_operation_xyz
'x, y, z'
'-x, y+1/2, -z+1/2'
'-x, -y, -z'
'x, -y-1/2, z-1/2'

loop_
_atom_site_label
_atom_site_type_symbol
_atom_site_fract_x
_atom_site_fract_y
_atom_site_fract_z
_atom_site_U_iso_or_equiv
_atom_site_adp_type
_atom_site_occupancy
_atom_site_site_symmetry_order
_atom_site_calc_flag
_atom_site_refinement_flags_posn
_atom_site_refinement_flags_adp
_atom_site_refinement_flags_occupancy
_atom_site_disorder_assembly
_atom_site_disorder_group
C1 C 0.49090(12) 0.16308(17) 0.39538(7) 0.0254(5) Uani 1 1 d . . . . .
H1A H 0.542067 0.192265 0.387808 0.030 Uiso 1 1 calc R U . . .
H1B H 0.491800 0.158266 0.425280 0.030 Uiso 1 1 calc R U . . .
C2 C 0.47823(11) 0.05162(16) 0.37733(6) 0.0196(4) Uani 1 1 d . . . . .
C3 C 0.43598(13) -0.02718(19) 0.39685(7) 0.0300(5) Uani 1 1 d . . . . .
H3 H 0.414681 -0.010690 0.422030 0.036 Uiso 1 1 calc R U . . .
C4 C 0.42461(14) -0.1300(2) 0.37985(9) 0.0415(6) Uani 1 1 d . . . . .
H4 H 0.396078 -0.183754 0.393542 0.050 Uiso 1 1 calc R U . . .
C5 C 0.45476(15) -0.15418(19) 0.34300(9) 0.0418(6) Uani 1 1 d . . . . .
H5 H 0.446910 -0.224442 0.331305 0.050 Uiso 1 1 calc R U . . .
C6 C 0.49596(16) -0.07649(19) 0.32346(7) 0.0367(6) Uani 1 1 d . . . . .
H6 H 0.516257 -0.092876 0.298025 0.044 Uiso 1 1 calc R U . . .
C7 C 0.50829(13) 0.02558(17) 0.34041(6) 0.0261(5) Uani 1 1 d . . . . .
H7 H 0.537589 0.078456 0.326690 0.031 Uiso 1 1 calc R U . . .
C8 C 0.32940(13) 0.33993(16) 0.50377(6) 0.0227(4) Uani 1 1 d . . . . .
H8A H 0.362501 0.396347 0.517728 0.027 Uiso 1 1 calc R U . . .
H8B H 0.279676 0.374859 0.493808 0.027 Uiso 1 1 calc R U . . .
C9 C 0.31203(12) 0.25077(16) 0.53335(6) 0.0209(4) Uani 1 1 d . . . . .
C10 C 0.23642(13) 0.21296(18) 0.53691(6) 0.0279(5) Uani 1 1 d . . . . .
H10 H 0.194653 0.242645 0.520145 0.033 Uiso 1 1 calc R U . . .
C11 C 0.22089(14) 0.1318(2) 0.56484(7) 0.0343(5) Uani 1 1 d . . . . .
H11 H 0.168844 0.105844 0.566874 0.041 Uiso 1 1 calc R U . . .
C12 C 0.28112(15) 0.08912(19) 0.58952(7) 0.0346(6) Uani 1 1 d . . . . .
H12 H 0.270529 0.034036 0.608659 0.041 Uiso 1 1 calc R U . . .
C13 C 0.35709(14) 0.12649(18) 0.58643(7) 0.0308(5) Uani 1 1 d . . . . .
H13 H 0.398519 0.097355 0.603565 0.037 Uiso 1 1 calc R U . . .
C14 C 0.37261(13) 0.20616(17) 0.55843(6) 0.0247(4) Uani 1 1 d . . . . .
H14 H 0.424900 0.230870 0.556198 0.030 Uiso 1 1 calc R U . . .
C15 C 0.54833(12) 0.56318(17) 0.37882(7) 0.0240(4) Uani 1 1 d . . . . .
H15A H 0.558791 0.624949 0.360609 0.029 Uiso 1 1 calc R U . . .
H15B H 0.545041 0.592124 0.406610 0.029 Uiso 1 1 calc R U . . .
C16 C 0.61359(11) 0.48126(17) 0.37798(6) 0.0218(4) Uani 1 1 d . . . . .
C17 C 0.62017(12) 0.39751(18) 0.40655(6) 0.0251(5) Uani 1 1 d . . . . .
H17 H 0.583981 0.394108 0.427257 0.030 Uiso 1 1 calc R U . . .
C18 C 0.67830(13) 0.3195(2) 0.40530(7) 0.0317(5) Uani 1 1 d . . . . .
H18 H 0.682092 0.263266 0.425086 0.038 Uiso 1 1 calc R U . . .
C19 C 0.73097(14) 0.3235(2) 0.37516(8) 0.0378(6) Uani 1 1 d . . . . .
H19 H 0.770870 0.269673 0.374131 0.045 Uiso 1 1 calc R U . . .
C20 C 0.72560(14) 0.4057(2) 0.34652(8) 0.0397(6) Uani 1 1 d . . . . .
H20 H 0.761737 0.408061 0.325768 0.048 Uiso 1 1 calc R U . . .
C21 C 0.66752(13) 0.4849(2) 0.34796(7) 0.0313(5) Uani 1 1 d . . . . .
H21 H 0.664573 0.541719 0.328393 0.038 Uiso 1 1 calc R U . . .
C22 C 0.34290(12) 0.60181(16) 0.48004(6) 0.0201(4) Uani 1 1 d . . . . .
H22A H 0.289346 0.575373 0.472253 0.024 Uiso 1 1 calc R U . . .
H22B H 0.361361 0.564449 0.505363 0.024 Uiso 1 1 calc R U . . .
C23 C 0.34133(12) 0.72306(16) 0.48683(5) 0.0178(4) Uani 1 1 d . . . . .
C24 C 0.41035(12) 0.77975(17) 0.49745(6) 0.0226(4) Uani 1 1 d . . . . .
H24 H 0.458676 0.741345 0.500285 0.027 Uiso 1 1 calc R U . . .
C25 C 0.40914(14) 0.89147(18) 0.50390(6) 0.0281(5) Uani 1 1 d . . . . .
H25 H 0.456574 0.928864 0.511264 0.034 Uiso 1 1 calc R U . . .
C26 C 0.33931(14) 0.94914(17) 0.49969(6) 0.0293(5) Uani 1 1 d . . . . .
H26 H 0.338725 1.025918 0.503684 0.035 Uiso 1 1 calc R U . . .
C27 C 0.27035(14) 0.89328(18) 0.48959(6) 0.0282(5) Uani 1 1 d . . . . .
H27 H 0.222079 0.931888 0.486945 0.034 Uiso 1 1 calc R U . . .
C28 C 0.27139(12) 0.78113(17) 0.48329(6) 0.0226(4) Uani 1 1 d . . . . .
H28 H 0.223706 0.743725 0.476489 0.027 Uiso 1 1 calc R U . . .
C29 C 0.34587(12) 0.54129(17) 0.27712(6) 0.0209(4) Uani 1 1 d . . . . .
H29A H 0.371368 0.474364 0.288307 0.025 Uiso 1 1 calc R U . . .
H29B H 0.305877 0.519577 0.255758 0.025 Uiso 1 1 calc R U . . .
C30 C 0.40602(12) 0.61416(16) 0.25949(6) 0.0209(4) Uani 1 1 d . . . . .
C31 C 0.48595(12) 0.59429(18) 0.26643(6) 0.0233(4) Uani 1 1 d . . . . .
H31 H 0.502982 0.532446 0.281878 0.028 Uiso 1 1 calc R U . . .
C32 C 0.54126(13) 0.66419(19) 0.25095(6) 0.0300(5) Uani 1 1 d . . . . .
H32 H 0.595656 0.650164 0.256031 0.036 Uiso 1 1 calc R U . . .
C33 C 0.51692(14) 0.75377(19) 0.22824(7) 0.0320(5) Uani 1 1 d . . . . .
H33 H 0.554603 0.801560 0.217790 0.038 Uiso 1 1 calc R U . . .
C34 C 0.43794(15) 0.77400(18) 0.22070(7) 0.0326(5) Uani 1 1 d . . . . .
H34 H 0.421374 0.835309 0.204826 0.039 Uiso 1 1 calc R U . . .
C35 C 0.38265(13) 0.70506(17) 0.23622(6) 0.0268(5) Uani 1 1 d . . . . .
H35 H 0.328384 0.719762 0.230999 0.032 Uiso 1 1 calc R U . . .
C36 C 0.21880(12) 0.78811(16) 0.37541(6) 0.0222(4) Uani 1 1 d . . . . .
H36A H 0.244105 0.841655 0.394399 0.027 Uiso 1 1 calc R U . . .
H36B H 0.242026 0.796519 0.348858 0.027 Uiso 1 1 calc R U . . .
C37 C 0.13212(12) 0.81004(16) 0.37086(6) 0.0225(4) Uani 1 1 d . . . . .
C38 C 0.09222(13) 0.8508(2) 0.40283(7) 0.0350(6) Uani 1 1 d . . . . .
H38 H 0.119935 0.864233 0.428077 0.042 Uiso 1 1 calc R U . . .
C39 C 0.01244(15) 0.8722(2) 0.39860(8) 0.0441(7) Uani 1 1 d . . . . .
H39 H -0.013931 0.900547 0.420815 0.053 Uiso 1 1 calc R U . . .
C40 C -0.02857(14) 0.8526(2) 0.36235(8) 0.0409(6) Uani 1 1 d . . . . .
H40 H -0.083229 0.867202 0.359437 0.049 Uiso 1 1 calc R U . . .
C41 C 0.01010(15) 0.8115(2) 0.33028(8) 0.0411(6) Uani 1 1 d . . . . .
H41 H -0.018031 0.797394 0.305204 0.049 Uiso 1 1 calc R U . . .
C42 C 0.08997(14) 0.7907(2) 0.33447(7) 0.0330(5) Uani 1 1 d . . . . .
H42 H 0.116153 0.762789 0.312115 0.040 Uiso 1 1 calc R U . . .
C43 C 0.08389(13) 0.50071(19) 0.42397(6) 0.0270(5) Uani 1 1 d . . . . .
H43A H 0.109880 0.450114 0.443860 0.032 Uiso 1 1 calc R U . . .
H43B H 0.106275 0.574454 0.428728 0.032 Uiso 1 1 calc R U . . .
C44 C -0.00226(13) 0.50310(19) 0.42958(7) 0.0305(5) Uani 1 1 d . . . . .
C45 C -0.04904(18) 0.5808(3) 0.40916(9) 0.0599(9) Uani 1 1 d . . . . .
H45 H -0.024614 0.629110 0.391305 0.072 Uiso 1 1 calc R U . . .
C46 C -0.1275(2) 0.5920(4) 0.41312(12) 0.0869(14) Uani 1 1 d . . . . .
H46 H -0.156418 0.648426 0.399381 0.104 Uiso 1 1 calc R U . . .
C47 C -0.1624(2) 0.5217(4) 0.43677(14) 0.0798(13) Uani 1 1 d . . . . .
H47 H -0.217505 0.527462 0.438879 0.096 Uiso 1 1 calc R U . . .
C48 C -0.1225(2) 0.4407(3) 0.45841(13) 0.0843(14) Uani 1 1 d . . . . .
H48 H -0.149289 0.391980 0.475167 0.101 Uiso 1 1 calc R U . . .
C49 C -0.0371(2) 0.4321(3) 0.45478(11) 0.0663(10) Uani 1 1 d . . . . .
H49 H -0.007188 0.378501 0.469575 0.080 Uiso 1 1 calc R U . . .
C50 C 0.10777(12) 0.39316(18) 0.27552(6) 0.0261(5) Uani 1 1 d . . . . .
H50A H 0.100356 0.325434 0.259422 0.031 Uiso 1 1 calc R U . . .
H50B H 0.062118 0.401898 0.292351 0.031 Uiso 1 1 calc R U . . .
C51 C 0.11320(13) 0.48965(19) 0.24761(6) 0.0266(5) Uani 1 1 d . . . . .
C52 C 0.07125(15) 0.5836(2) 0.25451(7) 0.0373(6) Uani 1 1 d . . . . .
H52 H 0.037195 0.585765 0.276200 0.045 Uiso 1 1 calc R U . . .
C53 C 0.07828(18) 0.6750(2) 0.23014(8) 0.0461(7) Uani 1 1 d . . . . .
H53 H 0.048250 0.738503 0.234867 0.055 Uiso 1 1 calc R U . . .
C54 C 0.12864(17) 0.6737(2) 0.19914(8) 0.0445(7) Uani 1 1 d . . . . .
H54 H 0.134247 0.736723 0.182824 0.053 Uiso 1 1 calc R U . . .
C55 C 0.17105(16) 0.5803(2) 0.19186(7) 0.0415(6) Uani 1 1 d . . . . .
H55 H 0.206019 0.579092 0.170567 0.050 Uiso 1 1 calc R U . . .
C56 C 0.16251(14) 0.4883(2) 0.21568(7) 0.0318(5) Uani 1 1 d . . . . .
H56 H 0.190680 0.423662 0.210077 0.038 Uiso 1 1 calc R U . . .
C57 C 0.14256(12) 0.12753(17) 0.43910(7) 0.0272(5) Uani 1 1 d . . . . .
H57A H 0.153861 0.077843 0.416572 0.033 Uiso 1 1 calc R U . . .
H57B H 0.165668 0.095211 0.464506 0.033 Uiso 1 1 calc R U . . .
C58 C 0.05531(12) 0.13707(17) 0.44174(6) 0.0247(5) Uani 1 1 d . . . . .
C59 C 0.02216(16) 0.1327(3) 0.47809(8) 0.0640(10) Uani 1 1 d . . . . .
H59 H 0.054656 0.126266 0.502276 0.077 Uiso 1 1 calc R U . . .
C60 C -0.05904(17) 0.1375(4) 0.48022(9) 0.0807(14) Uani 1 1 d . . . . .
H60 H -0.081176 0.134192 0.505881 0.097 Uiso 1 1 calc R U . . .
C61 C -0.10697(14) 0.1470(2) 0.44620(8) 0.0421(6) Uani 1 1 d . . . . .
H61 H -0.162322 0.148960 0.447725 0.051 Uiso 1 1 calc R U . . .
C62 C -0.07399(15) 0.1535(3) 0.40999(8) 0.0450(7) Uani 1 1 d . . . . .
H62 H -0.106632 0.161571 0.385921 0.054 Uiso 1 1 calc R U . . .
C63 C 0.00651(15) 0.1486(2) 0.40759(7) 0.0433(7) Uani 1 1 d . . . . .
H63 H 0.028339 0.153362 0.381883 0.052 Uiso 1 1 calc R U . . .
C64 C 0.28710(12) 0.14241(18) 0.31116(6) 0.0248(5) Uani 1 1 d . . . . .
H64A H 0.312702 0.212935 0.305659 0.030 Uiso 1 1 calc R U . . .
H64B H 0.328516 0.086029 0.314425 0.030 Uiso 1 1 calc R U . . .
C65 C 0.23156(13) 0.11294(19) 0.27576(7) 0.0279(5) Uani 1 1 d . . . . .
C66 C 0.23087(14) 0.1736(2) 0.24024(7) 0.0348(6) Uani 1 1 d . . . . .
H66 H 0.264692 0.234899 0.238750 0.042 Uiso 1 1 calc R U . . .
C67 C 0.18148(16) 0.1463(2) 0.20681(8) 0.0451(7) Uani 1 1 d . . . . .
H67 H 0.182351 0.187939 0.182621 0.054 Uiso 1 1 calc R U . . .
C68 C 0.13164(17) 0.0591(3) 0.20884(9) 0.0535(8) Uani 1 1 d . . . . .
H68 H 0.097491 0.040616 0.186181 0.064 Uiso 1 1 calc R U . . .
C69 C 0.13120(18) -0.0014(3) 0.24376(9) 0.0571(8) Uani 1 1 d . . . . .
H69 H 0.096761 -0.062026 0.245173 0.068 Uiso 1 1 calc R U . . .
C70 C 0.18082(16) 0.0255(2) 0.27703(8) 0.0443(6) Uani 1 1 d . . . . .
H70 H 0.179827 -0.017010 0.301022 0.053 Uiso 1 1 calc R U . . .
S1 S 0.41188(3) 0.25514(4) 0.37695(2) 0.01796(10) Uani 1 1 d . . . . .
S2 S 0.38022(3) 0.28587(4) 0.46054(2) 0.01832(10) Uani 1 1 d . . . . .
S3 S 0.45486(3) 0.49681(4) 0.36221(2) 0.01731(10) Uani 1 1 d . . . . .
S4 S 0.40886(3) 0.56998(4) 0.43970(2) 0.01750(10) Uani 1 1 d . . . . .
S5 S 0.29915(3) 0.61591(4) 0.31742(2) 0.01751(10) Uani 1 1 d . . . . .
S6 S 0.23697(3) 0.64841(4) 0.39475(2) 0.01778(10) Uani 1 1 d . . . . .
S7 S 0.19858(3) 0.38333(4) 0.30835(2) 0.01951(10) Uani 1 1 d . . . . .
S8 S 0.10213(3) 0.45565(4) 0.37221(2) 0.02070(10) Uani 1 1 d . . . . .
S9 S 0.23573(3) 0.15317(4) 0.35824(2) 0.02126(11) Uani 1 1 d . . . . .
S10 S 0.18852(3) 0.26064(4) 0.43079(2) 0.02129(11) Uani 1 1 d . . . . .
Ni1 Ni 0.30547(2) 0.22800(2) 0.40882(2) 0.01764(6) Uani 1 1 d . . . . .
Ni2 Ni 0.41552(2) 0.40327(2) 0.41462(2) 0.01526(5) Uani 1 1 d . . . . .
Ni3 Ni 0.35426(2) 0.59471(2) 0.37861(2) 0.01552(6) Uani 1 1 d . . . . .
Ni4 Ni 0.20504(2) 0.53025(2) 0.34638(2) 0.01632(6) Uani 1 1 d . . . . .
Ni5 Ni 0.17376(2) 0.30771(2) 0.36642(2) 0.01837(6) Uani 1 1 d . . . . .

loop_
_atom_site_aniso_label
_atom_site_aniso_U_11
_atom_site_aniso_U_22
_atom_site_aniso_U_33
_atom_site_aniso_U_23
_atom_site_aniso_U_13
_atom_site_aniso_U_12
C1 0.0218(11) 0.0209(11) 0.0330(12) -0.0089(9) -0.0025(9) 0.0035(8)
C2 0.0182(10) 0.0180(10) 0.0224(10) -0.0004(8) -0.0020(8) 0.0035(8)
C3 0.0252(11) 0.0317(12) 0.0339(12) 0.0073(10) 0.0088(10) 0.0020(10)
C4 0.0288(13) 0.0234(12) 0.0722(19) 0.0131(12) 0.0017(13) -0.0062(10)
C5 0.0459(15) 0.0173(11) 0.0599(17) -0.0078(11) -0.0158(13) 0.0005(11)
C6 0.0570(16) 0.0279(13) 0.0243(12) -0.0068(10) -0.0046(11) 0.0111(12)
C7 0.0359(12) 0.0199(11) 0.0229(11) 0.0031(8) 0.0048(9) 0.0026(9)
C8 0.0316(12) 0.0176(10) 0.0192(10) -0.0014(8) 0.0047(9) 0.0015(9)
C9 0.0305(11) 0.0169(10) 0.0157(9) -0.0037(8) 0.0047(8) 0.0009(8)
C10 0.0298(12) 0.0301(12) 0.0242(11) 0.0028(9) 0.0051(9) 0.0032(10)
C11 0.0318(13) 0.0405(14) 0.0315(12) 0.0044(11) 0.0092(10) -0.0050(11)
C12 0.0469(15) 0.0305(13) 0.0272(12) 0.0105(10) 0.0102(11) -0.0015(11)
C13 0.0405(14) 0.0269(12) 0.0248(11) 0.0052(9) -0.0003(10) 0.0033(10)
C14 0.0293(11) 0.0214(11) 0.0233(10) -0.0026(8) 0.0024(9) -0.0007(9)
C15 0.0213(10) 0.0214(10) 0.0297(11) -0.0017(9) 0.0048(9) -0.0034(8)
C16 0.0167(10) 0.0253(11) 0.0234(10) -0.0039(8) 0.0015(8) -0.0037(8)
C17 0.0203(10) 0.0340(12) 0.0211(10) -0.0022(9) 0.0009(8) -0.0026(9)
C18 0.0242(11) 0.0390(14) 0.0313(12) 0.0024(10) -0.0036(9) 0.0039(10)
C19 0.0254(12) 0.0455(15) 0.0427(14) -0.0018(12) 0.0037(11) 0.0128(11)
C20 0.0273(12) 0.0543(17) 0.0390(14) 0.0010(12) 0.0148(11) 0.0075(12)
C21 0.0264(12) 0.0361(13) 0.0322(12) 0.0033(10) 0.0078(10) -0.0018(10)
C22 0.0272(11) 0.0157(10) 0.0180(9) -0.0015(8) 0.0052(8) 0.0013(8)
C23 0.0261(10) 0.0159(9) 0.0118(9) -0.0006(7) 0.0039(8) 0.0003(8)
C24 0.0249(11) 0.0233(11) 0.0196(10) -0.0008(8) 0.0005(8) 0.0000(9)
C25 0.0374(13) 0.0252(11) 0.0218(10) -0.0022(9) 0.0017(9) -0.0117(10)
C26 0.0501(15) 0.0151(10) 0.0228(11) -0.0025(8) 0.0040(10) 0.0007(10)
C27 0.0354(12) 0.0221(11) 0.0270(11) -0.0027(9) 0.0007(10) 0.0093(10)
C28 0.0249(11) 0.0208(10) 0.0222(10) -0.0028(8) 0.0028(8) 0.0025(8)
C29 0.0240(10) 0.0213(10) 0.0177(10) -0.0028(8) 0.0036(8) -0.0007(8)
C30 0.0286(11) 0.0193(10) 0.0153(9) -0.0038(8) 0.0063(8) -0.0021(8)
C31 0.0272(11) 0.0261(11) 0.0169(10) -0.0027(8) 0.0049(8) -0.0019(9)
C32 0.0269(12) 0.0396(13) 0.0242(11) -0.0059(10) 0.0078(9) -0.0078(10)
C33 0.0421(14) 0.0284(12) 0.0273(11) -0.0067(9) 0.0171(10) -0.0141(10)
C34 0.0498(15) 0.0204(11) 0.0292(12) 0.0013(9) 0.0149(11) -0.0017(10)
C35 0.0304(12) 0.0245(11) 0.0263(11) -0.0002(9) 0.0080(9) 0.0025(9)
C36 0.0239(11) 0.0151(10) 0.0279(11) -0.0013(8) 0.0037(9) 0.0018(8)
C37 0.0228(11) 0.0165(10) 0.0281(11) 0.0000(8) 0.0000(9) 0.0024(8)
C38 0.0267(12) 0.0448(15) 0.0330(13) -0.0139(11) -0.0035(10) 0.0064(11)
C39 0.0287(13) 0.0575(18) 0.0463(15) -0.0173(13) 0.0034(11) 0.0114(12)
C40 0.0240(12) 0.0470(16) 0.0510(16) -0.0009(13) -0.0040(11) 0.0115(11)
C41 0.0354(14) 0.0536(17) 0.0327(13) 0.0032(12) -0.0112(11) 0.0065(12)
C42 0.0340(13) 0.0416(14) 0.0232(11) -0.0004(10) -0.0004(10) 0.0066(11)
C43 0.0266(11) 0.0311(12) 0.0238(11) -0.0039(9) 0.0060(9) -0.0004(9)
C44 0.0315(12) 0.0295(12) 0.0319(12) -0.0121(10) 0.0136(10) -0.0053(10)
C45 0.0495(18) 0.086(2) 0.0452(17) -0.0079(16) 0.0090(14) 0.0361(17)
C46 0.057(2) 0.139(4) 0.064(2) -0.032(3) 0.0038(19) 0.042(3)
C47 0.049(2) 0.096(3) 0.095(3) -0.056(3) 0.011(2) -0.009(2)
C48 0.091(3) 0.063(2) 0.106(3) -0.035(2) 0.065(3) -0.041(2)
C49 0.076(2) 0.0455(18) 0.083(2) -0.0056(16) 0.053(2) -0.0139(16)
C50 0.0241(11) 0.0305(12) 0.0233(11) -0.0044(9) -0.0032(9) -0.0050(9)
C51 0.0254(11) 0.0331(12) 0.0203(10) -0.0030(9) -0.0063(9) -0.0032(9)
C52 0.0404(14) 0.0423(15) 0.0294(12) -0.0012(11) 0.0048(11) 0.0055(12)
C53 0.0617(18) 0.0399(15) 0.0367(14) 0.0022(12) 0.0035(13) 0.0140(13)
C54 0.0638(19) 0.0401(15) 0.0295(13) 0.0081(11) 0.0006(12) 0.0023(13)
C55 0.0481(16) 0.0539(17) 0.0228(12) 0.0039(11) 0.0044(11) 0.0007(13)
C56 0.0333(13) 0.0387(14) 0.0231(11) -0.0009(10) -0.0013(10) 0.0040(10)
C57 0.0260(11) 0.0232(11) 0.0330(12) 0.0073(9) 0.0063(9) -0.0003(9)
C58 0.0237(11) 0.0219(11) 0.0288(11) 0.0052(9) 0.0047(9) -0.0028(9)
C59 0.0273(14) 0.138(3) 0.0273(13) 0.0250(17) 0.0034(11) -0.0001(17)
C60 0.0274(14) 0.181(4) 0.0345(16) 0.031(2) 0.0117(12) -0.002(2)
C61 0.0219(12) 0.0574(17) 0.0474(15) 0.0087(13) 0.0039(11) -0.0035(12)
C62 0.0297(13) 0.0691(19) 0.0355(14) 0.0001(13) -0.0054(11) 0.0008(13)
C63 0.0322(13) 0.072(2) 0.0261(12) 0.0009(12) 0.0040(10) 0.0008(13)
C64 0.0226(11) 0.0285(11) 0.0235(11) -0.0071(9) 0.0019(9) 0.0028(9)
C65 0.0248(11) 0.0322(12) 0.0264(11) -0.0113(9) -0.0002(9) 0.0057(9)
C66 0.0364(13) 0.0409(14) 0.0272(12) -0.0090(10) 0.0029(10) 0.0113(11)
C67 0.0472(16) 0.0597(18) 0.0276(13) -0.0105(12) -0.0039(12) 0.0214(14)
C68 0.0404(16) 0.078(2) 0.0400(16) -0.0238(15) -0.0120(13) 0.0095(16)
C69 0.0519(18) 0.064(2) 0.0542(19) -0.0183(16) -0.0087(15) -0.0159(15)
C70 0.0498(16) 0.0435(16) 0.0389(14) -0.0078(12) -0.0036(12) -0.0088(13)
S1 0.0192(2) 0.0159(2) 0.0190(2) -0.00302(18) 0.00312(19) -0.00008(19)
S2 0.0215(2) 0.0169(2) 0.0167(2) 0.00045(18) 0.00200(19) 0.00050(19)
S3 0.0176(2) 0.0165(2) 0.0181(2) -0.00054(18) 0.00329(19) 0.00056(18)
S4 0.0199(2) 0.0152(2) 0.0174(2) -0.00249(18) 0.00161(19) 0.00208(19)
S5 0.0186(2) 0.0176(2) 0.0165(2) 0.00061(18) 0.00269(18) -0.00043(19)
S6 0.0180(2) 0.0167(2) 0.0188(2) -0.00188(19) 0.00197(19) 0.00133(19)
S7 0.0202(2) 0.0195(2) 0.0190(2) -0.00247(19) 0.00234(19) -0.00259(19)
S8 0.0176(2) 0.0222(3) 0.0227(2) -0.0015(2) 0.00501(19) -0.00041(19)
S9 0.0206(2) 0.0203(2) 0.0230(2) -0.0042(2) 0.0018(2) -0.0011(2)
S10 0.0207(2) 0.0225(3) 0.0210(2) 0.0014(2) 0.0045(2) -0.0007(2)
Ni1 0.01772(13) 0.01714(13) 0.01822(12) -0.00106(10) 0.00232(10) -0.00078(10)
Ni2 0.01650(12) 0.01366(12) 0.01577(12) -0.00117(9) 0.00231(9) 0.00106(10)
Ni3 0.01635(12) 0.01411(12) 0.01623(12) -0.00067(9) 0.00200(9) 0.00099(10)
Ni4 0.01611(12) 0.01651(12) 0.01648(12) -0.00077(10) 0.00218(10) -0.00050(10)
Ni5 0.01802(13) 0.01799(13) 0.01938(13) -0.00114(10) 0.00326(10) -0.00159(10)

loop_
_atom_type_symbol
_atom_type_description
_atom_type_scat_dispersion_real
_atom_type_scat_dispersion_imag
_atom_type_scat_source
C C 0.0033 0.0016 'International Tables Vol C Tables 4.2.6.8 and 6.1.1.4'
H H 0.0000 0.0000 'International Tables Vol C Tables 4.2.6.8 and 6.1.1.4'
S S 0.1246 0.1234 'International Tables Vol C Tables 4.2.6.8 and 6.1.1.4'
Ni Ni 0.3393 1.1124 'International Tables Vol C Tables 4.2.6.8 and 6.1.1.4'

loop_
_geom_angle_atom_site_label_1
_geom_angle_atom_site_label_2
_geom_angle_atom_site_label_3
_geom_angle
_geom_angle_site_symmetry_1
_geom_angle_site_symmetry_3
_geom_angle_publ_flag
C2 C1 S1 109.92(14) . . ?
C3 C2 C7 118.6(2) . . ?
C3 C2 C1 120.99(19) . . ?
C7 C2 C1 120.43(19) . . ?
C2 C3 C4 120.5(2) . . ?
C5 C4 C3 120.1(2) . . ?
C6 C5 C4 119.7(2) . . ?
C5 C6 C7 120.6(2) . . ?
C6 C7 C2 120.6(2) . . ?
C9 C8 S2 111.32(14) . . ?
C10 C9 C14 118.70(19) . . ?
C10 C9 C8 121.20(19) . . ?
C14 C9 C8 120.09(19) . . ?
C9 C10 C11 120.7(2) . . ?
C12 C11 C10 119.9(2) . . ?
C11 C12 C13 120.1(2) . . ?
C14 C13 C12 120.0(2) . . ?
C13 C14 C9 120.6(2) . . ?
C16 C15 S3 109.27(14) . . ?
C21 C16 C17 118.4(2) . . ?
C21 C16 C15 120.9(2) . . ?
C17 C16 C15 120.64(18) . . ?
C18 C17 C16 121.2(2) . . ?
C17 C18 C19 119.8(2) . . ?
C20 C19 C18 120.0(2) . . ?
C19 C20 C21 120.3(2) . . ?
C20 C21 C16 120.3(2) . . ?
C23 C22 S4 109.59(13) . . ?
C28 C23 C24 118.41(19) . . ?
C28 C23 C22 121.08(19) . . ?
C24 C23 C22 120.50(18) . . ?
C25 C24 C23 120.7(2) . . ?
C24 C25 C26 120.6(2) . . ?
C27 C26 C25 119.1(2) . . ?
C26 C27 C28 120.4(2) . . ?
C23 C28 C27 120.8(2) . . ?
C30 C29 S5 108.75(14) . . ?
C31 C30 C35 118.39(19) . . ?
C31 C30 C29 121.16(19) . . ?
C35 C30 C29 120.44(19) . . ?
C30 C31 C32 120.7(2) . . ?
C33 C32 C31 119.9(2) . . ?
C34 C33 C32 120.1(2) . . ?
C33 C34 C35 120.2(2) . . ?
C34 C35 C30 120.7(2) . . ?
C37 C36 S6 110.17(14) . . ?
C38 C37 C42 118.1(2) . . ?
C38 C37 C36 120.91(19) . . ?
C42 C37 C36 120.97(19) . . ?
C37 C38 C39 121.0(2) . . ?
C40 C39 C38 120.2(2) . . ?
C39 C40 C41 119.6(2) . . ?
C40 C41 C42 120.2(2) . . ?
C37 C42 C41 120.9(2) . . ?
C44 C43 S8 110.02(15) . . ?
C49 C44 C45 118.2(3) . . ?
C49 C44 C43 122.1(3) . . ?
C45 C44 C43 119.7(2) . . ?
C46 C45 C44 124.3(4) . . ?
C47 C46 C45 118.0(4) . . ?
C46 C47 C48 123.1(4) . . ?
C47 C48 C49 118.1(3) . . ?
C44 C49 C48 118.2(4) . . ?
C51 C50 S7 109.41(14) . . ?
C52 C51 C56 118.6(2) . . ?
C52 C51 C50 120.1(2) . . ?
C56 C51 C50 121.2(2) . . ?
C51 C52 C53 120.8(2) . . ?
C54 C53 C52 120.2(2) . . ?
C53 C54 C55 119.7(2) . . ?
C54 C55 C56 120.0(2) . . ?
C55 C56 C51 120.7(2) . . ?
C58 C57 S10 111.93(15) . . ?
C59 C58 C63 117.9(2) . . ?
C59 C58 C57 120.9(2) . . ?
C63 C58 C57 121.1(2) . . ?
C58 C59 C60 120.7(3) . . ?
C61 C60 C59 121.0(3) . . ?
C62 C61 C60 118.4(2) . . ?
C61 C62 C63 120.9(2) . . ?
C58 C63 C62 121.0(2) . . ?
C65 C64 S9 111.47(15) . . ?
C70 C65 C66 117.8(2) . . ?
C70 C65 C64 122.0(2) . . ?
C66 C65 C64 120.2(2) . . ?
C65 C66 C67 121.2(3) . . ?
C68 C67 C66 119.9(3) . . ?
C67 C68 C69 119.8(3) . . ?
C68 C69 C70 120.4(3) . . ?
C65 C70 C69 121.0(3) . . ?
C1 S1 Ni1 111.30(8) . . ?
C1 S1 Ni2 108.83(7) . . ?
Ni1 S1 Ni2 81.287(18) . . ?
C8 S2 Ni1 116.33(7) . . ?
C8 S2 Ni2 117.51(7) . . ?
Ni1 S2 Ni2 80.980(19) . . ?
C15 S3 Ni3 111.25(7) . . ?
C15 S3 Ni2 106.94(7) . . ?
Ni3 S3 Ni2 79.112(17) . . ?
C22 S4 Ni3 113.17(7) . . ?
C22 S4 Ni2 121.05(7) . . ?
Ni3 S4 Ni2 79.078(18) . . ?
C29 S5 Ni4 116.15(7) . . ?
C29 S5 Ni3 115.41(7) . . ?
Ni4 S5 Ni3 79.975(18) . . ?
C36 S6 Ni4 109.14(7) . . ?
C36 S6 Ni3 109.23(7) . . ?
Ni4 S6 Ni3 79.502(18) . . ?
C50 S7 Ni4 107.23(7) . . ?
C50 S7 Ni5 110.11(7) . . ?
Ni4 S7 Ni5 81.387(19) . . ?
C43 S8 Ni4 114.77(7) . . ?
C43 S8 Ni5 116.90(8) . . ?
Ni4 S8 Ni5 81.225(19) . . ?
C64 S9 Ni5 115.12(8) . . ?
C64 S9 Ni1 114.29(7) . . ?
Ni5 S9 Ni1 77.874(19) . . ?
C57 S10 Ni1 106.97(7) . . ?
C57 S10 Ni5 110.52(8) . . ?
Ni1 S10 Ni5 77.499(18) . . ?
S1 Ni1 S2 82.19(2) . . ?
S1 Ni1 S9 97.21(2) . . ?
S2 Ni1 S9 174.07(2) . . ?
S1 Ni1 S10 158.48(2) . . ?
S2 Ni1 S10 100.48(2) . . ?
S9 Ni1 S10 82.26(2) . . ?
S1 Ni1 Ni5 112.222(17) . . ?
S2 Ni1 Ni5 134.647(17) . . ?
S9 Ni1 Ni5 51.010(15) . . ?
S10 Ni1 Ni5 51.328(15) . . ?
S1 Ni1 Ni2 49.678(14) . . ?
S2 Ni1 Ni2 49.656(14) . . ?
S9 Ni1 Ni2 133.715(17) . . ?
S10 Ni1 Ni2 116.611(17) . . ?
Ni5 Ni1 Ni2 106.388(11) . . ?
S1 Ni2 S2 81.50(2) . . ?
S1 Ni2 S4 167.04(2) . . ?
S2 Ni2 S4 108.82(2) . . ?
S1 Ni2 S3 89.03(2) . . ?
S2 Ni2 S3 170.35(2) . . ?
S4 Ni2 S3 80.812(19) . . ?
S1 Ni2 Ni3 116.843(17) . . ?
S2 Ni2 Ni3 136.797(17) . . ?
S4 Ni2 Ni3 50.254(14) . . ?
S3 Ni2 Ni3 50.036(14) . . ?
S1 Ni2 Ni1 49.035(14) . . ?
S2 Ni2 Ni1 49.365(15) . . ?
S4 Ni2 Ni1 132.282(17) . . ?
S3 Ni2 Ni1 124.436(17) . . ?
Ni3 Ni2 Ni1 111.892(11) . . ?
S3 Ni3 S4 81.684(19) . . ?
S3 Ni3 S5 97.85(2) . . ?
S4 Ni3 S5 178.85(2) . . ?
S3 Ni3 S6 163.99(2) . . ?
S4 Ni3 S6 99.28(2) . . ?
S5 Ni3 S6 80.874(19) . . ?
S3 Ni3 Ni2 50.852(14) . . ?
S4 Ni3 Ni2 50.669(14) . . ?
S5 Ni3 Ni2 128.253(17) . . ?
S6 Ni3 Ni2 117.934(16) . . ?
S3 Ni3 Ni4 117.275(17) . . ?
S4 Ni3 Ni4 129.455(17) . . ?
S5 Ni3 Ni4 49.850(14) . . ?
S6 Ni3 Ni4 50.233(14) . . ?
Ni2 Ni3 Ni4 103.477(11) . . ?
S5 Ni4 S7 98.97(2) . . ?
S5 Ni4 S8 174.17(2) . . ?
S7 Ni4 S8 82.37(2) . . ?
S5 Ni4 S6 81.13(2) . . ?
S7 Ni4 S6 163.20(2) . . ?
S8 Ni4 S6 99.24(2) . . ?
S5 Ni4 Ni3 50.175(15) . . ?
S7 Ni4 Ni3 117.437(17) . . ?
S8 Ni4 Ni3 134.088(18) . . ?
S6 Ni4 Ni3 50.265(14) . . ?
S5 Ni4 Ni5 135.246(17) . . ?
S7 Ni4 Ni5 49.322(15) . . ?
S8 Ni4 Ni5 49.441(15) . . ?
S6 Ni4 Ni5 119.947(17) . . ?
Ni3 Ni4 Ni5 110.864(11) . . ?
S9 Ni5 S7 97.87(2) . . ?
S9 Ni5 S8 174.89(2) . . ?
S7 Ni5 S8 82.27(2) . . ?
S9 Ni5 S10 82.22(2) . . ?
S7 Ni5 S10 159.63(2) . . ?
S8 Ni5 S10 99.44(2) . . ?
S9 Ni5 Ni1 51.116(15) . . ?
S7 Ni5 Ni1 113.622(17) . . ?
S8 Ni5 Ni1 133.468(18) . . ?
S10 Ni5 Ni1 51.173(15) . . ?
S9 Ni5 Ni4 134.056(18) . . ?
S7 Ni5 Ni4 49.291(14) . . ?
S8 Ni5 Ni4 49.335(15) . . ?
S10 Ni5 Ni4 117.383(17) . . ?
Ni1 Ni5 Ni4 107.284(11) . . ?

loop_
_geom_bond_atom_site_label_1
_geom_bond_atom_site_label_2
_geom_bond_distance
_geom_bond_site_symmetry_2
_geom_bond_publ_flag
C1 C2 1.501(3) . ?
C1 S1 1.835(2) . ?
C2 C3 1.387(3) . ?
C2 C7 1.390(3) . ?
C3 C4 1.388(3) . ?
C4 C5 1.383(4) . ?
C5 C6 1.368(4) . ?
C6 C7 1.382(3) . ?
C8 C9 1.508(3) . ?
C8 S2 1.839(2) . ?
C9 C10 1.383(3) . ?
C9 C14 1.399(3) . ?
C10 C11 1.394(3) . ?
C11 C12 1.378(3) . ?
C12 C13 1.385(3) . ?
C13 C14 1.382(3) . ?
C15 C16 1.501(3) . ?
C15 S3 1.846(2) . ?
C16 C21 1.394(3) . ?
C16 C17 1.395(3) . ?
C17 C18 1.380(3) . ?
C18 C19 1.382(3) . ?
C19 C20 1.382(4) . ?
C20 C21 1.391(3) . ?
C22 C23 1.503(3) . ?
C22 S4 1.8378(19) . ?
C23 C28 1.389(3) . ?
C23 C24 1.395(3) . ?
C24 C25 1.386(3) . ?
C25 C26 1.386(3) . ?
C26 C27 1.386(3) . ?
C27 C28 1.390(3) . ?
C29 C30 1.504(3) . ?
C29 S5 1.8369(19) . ?
C30 C31 1.393(3) . ?
C30 C35 1.399(3) . ?
C31 C32 1.394(3) . ?
C32 C33 1.380(3) . ?
C33 C34 1.380(3) . ?
C34 C35 1.388(3) . ?
C36 C37 1.504(3) . ?
C36 S6 1.847(2) . ?
C37 C38 1.384(3) . ?
C37 C42 1.386(3) . ?
C38 C39 1.387(3) . ?
C39 C40 1.374(4) . ?
C40 C41 1.377(4) . ?
C41 C42 1.387(3) . ?
C43 C44 1.494(3) . ?
C43 S8 1.843(2) . ?
C44 C49 1.366(4) . ?
C44 C45 1.392(4) . ?
C45 C46 1.361(4) . ?
C46 C47 1.328(6) . ?
C47 C48 1.380(6) . ?
C48 C49 1.474(5) . ?
C50 C51 1.506(3) . ?
C50 S7 1.845(2) . ?
C51 C52 1.382(3) . ?
C51 C56 1.389(3) . ?
C52 C53 1.389(4) . ?
C53 C54 1.376(4) . ?
C54 C55 1.383(4) . ?
C55 C56 1.388(3) . ?
C57 C58 1.502(3) . ?
C57 S10 1.837(2) . ?
C58 C59 1.360(3) . ?
C58 C63 1.372(3) . ?
C59 C60 1.394(4) . ?
C60 C61 1.358(4) . ?
C61 C62 1.355(4) . ?
C62 C63 1.383(3) . ?
C64 C65 1.507(3) . ?
C64 S9 1.837(2) . ?
C65 C70 1.381(3) . ?
C65 C66 1.390(3) . ?
C66 C67 1.392(3) . ?
C67 C68 1.370(4) . ?
C68 C69 1.373(4) . ?
C69 C70 1.389(4) . ?
S1 Ni1 2.1793(5) . ?
S1 Ni2 2.2004(5) . ?
S2 Ni1 2.1920(6) . ?
S2 Ni2 2.2015(5) . ?
S3 Ni3 2.1894(5) . ?
S3 Ni2 2.2153(5) . ?
S4 Ni3 2.1966(5) . ?
S4 Ni2 2.2098(5) . ?
S5 Ni4 2.1869(5) . ?
S5 Ni3 2.1974(5) . ?
S6 Ni4 2.2025(5) . ?
S6 Ni3 2.2035(5) . ?
S7 Ni4 2.1953(5) . ?
S7 Ni5 2.1963(5) . ?
S8 Ni4 2.1977(5) . ?
S8 Ni5 2.2012(6) . ?
S9 Ni5 2.1935(6) . ?
S9 Ni1 2.1968(6) . ?
S10 Ni1 2.2017(5) . ?
S10 Ni5 2.2065(6) . ?
Ni1 Ni5 2.7592(4) . ?
Ni1 Ni2 2.8528(4) . ?
Ni2 Ni3 2.8051(4) . ?
Ni3 Ni4 2.8174(4) . ?
Ni4 Ni5 2.8634(4) . ?

loop_
_geom_torsion_atom_site_label_1
_geom_torsion_atom_site_label_2
_geom_torsion_atom_site_label_3
_geom_torsion_atom_site_label_4
_geom_torsion
_geom_torsion_site_symmetry_1
_geom_torsion_site_symmetry_2
_geom_torsion_site_symmetry_3
_geom_torsion_site_symmetry_4
_geom_torsion_publ_flag
Ni1 S2 S1 Ni2 118.79(2) . . . . ?
Ni2 S4 S3 Ni3 114.04(2) . . . . ?
Ni3 S6 S5 Ni4 114.92(2) . . . . ?
Ni5 S10 S9 Ni1 112.73(2) . . . . ?
